data_7711407
loop_
_publ_author_name
'Peng, Guo'
'Yang, Qi'
'Chen, Yue'
'Dong, Xiang-Tao'
'Zhang, Zaichao'
'Ren, Xiao-Ming'

_publ_section_title
;
 Single molecule magnet behavior and luminescence of {Ln<sub>4</sub>} and
 {LnZn} complexes.
;
_journal_issue 33
_journal_name_full 'Dalton transactions (Cambridge, England : 2003)'
_journal_page_first 12484
_journal_page_last 12493
_journal_paper_doi 10.1039/d2dt01365g
_journal_volume 51
_journal_year 2022
_chemical_formula_moiety 'C21 H26 Dy N5 O14 Zn, 2(C2 H3 N)'
_chemical_formula_sum 'C25 H32 Dy N7 O14 Zn'
_chemical_formula_weight 882.44
_space_group_crystal_system triclinic
_space_group_IT_number 2
_space_group_name_Hall '-P 1'
_space_group_name_H-M_alt 'P -1'
_atom_sites_solution_hydrogens mixed
_audit_creation_date 2020-12-08
_audit_creation_method
;
Olex2 1.3
(compiled 2020.06.28 svn.raecde09e for OlexSys, GUI svn.r6132)
;
_audit_update_record
;
2022-07-10 deposited with the CCDC.	2022-07-25 downloaded from the CCDC.
;
_cell_angle_alpha 73.713(2)
_cell_angle_beta 88.479(2)
_cell_angle_gamma 84.283(2)
_cell_formula_units_Z 2
_cell_length_a 9.1667(4)
_cell_length_b 13.0847(6)
_cell_length_c 14.5952(6)
_cell_measurement_reflns_used 6369
_cell_measurement_temperature 173(2)
_cell_measurement_theta_max 25.36
_cell_measurement_theta_min 2.89
_cell_volume 1671.99(13)
_computing_cell_refinement APEX3
_computing_data_collection APEX3
_computing_data_reduction APEX3
_computing_molecular_graphics 'Olex2 1.3 (Dolomanov et al., 2009)'
_computing_publication_material 'Olex2 1.3 (Dolomanov et al., 2009)'
_computing_structure_refinement 'SHELXL 2018/3 (Sheldrick, 2015)'
_diffrn_ambient_temperature 173(2)
_diffrn_measured_fraction_theta_full 0.983
_diffrn_measured_fraction_theta_max 0.979
_diffrn_measurement_device_type 'PHOTON 100 CMOS detector'
_diffrn_measurement_method 'omega scan'
_diffrn_radiation_monochromator graphite
_diffrn_radiation_type MoK\a
_diffrn_radiation_wavelength 0.71073
_diffrn_reflns_av_R_equivalents 0.0389
_diffrn_reflns_av_unetI/netI 0.0525
_diffrn_reflns_Laue_measured_fraction_full 0.983
_diffrn_reflns_Laue_measured_fraction_max 0.979
_diffrn_reflns_limit_h_max 11
_diffrn_reflns_limit_h_min -10
_diffrn_reflns_limit_k_max 15
_diffrn_reflns_limit_k_min -15
_diffrn_reflns_limit_l_max 17
_diffrn_reflns_limit_l_min -17
_diffrn_reflns_number 13497
_diffrn_reflns_point_group_measured_fraction_full 0.983
_diffrn_reflns_point_group_measured_fraction_max 0.979
_diffrn_reflns_theta_full 25.242
_diffrn_reflns_theta_max 25.376
_diffrn_reflns_theta_min 3.020
_diffrn_source_current 30.0
_diffrn_source_power 1.5
_diffrn_source_voltage 50.0
_diffrn_standards_number 0
_exptl_absorpt_coefficient_mu 3.010
_exptl_absorpt_correction_T_max 0.7452
_exptl_absorpt_correction_T_min 0.6816
_exptl_absorpt_correction_type multi-scan
_exptl_absorpt_process_details 'SADABS (Bruker, 2014)'
_exptl_crystal_colour yellow
_exptl_crystal_colour_primary yellow
_exptl_crystal_density_diffrn 1.753
_exptl_crystal_description block
_exptl_crystal_F_000 878
_exptl_crystal_size_max 0.27
_exptl_crystal_size_mid 0.25
_exptl_crystal_size_min 0.24
_refine_diff_density_max 0.669
_refine_diff_density_min -0.578
_refine_diff_density_rms 0.112
_refine_ls_extinction_method none
_refine_ls_goodness_of_fit_ref 1.064
_refine_ls_hydrogen_treatment constr
_refine_ls_matrix_type full
_refine_ls_number_parameters 439
_refine_ls_number_reflns 6013
_refine_ls_number_restraints 0
_refine_ls_restrained_S_all 1.064
_refine_ls_R_factor_all 0.0457
_refine_ls_R_factor_gt 0.0305
_refine_ls_shift/su_max 0.001
_refine_ls_shift/su_mean 0.000
_refine_ls_structure_factor_coef Fsqd
_refine_ls_weighting_details 'w=1/[\s^2^(Fo^2^)+(0.0161P)^2^+0.1513P] where P=(Fo^2^+2Fc^2^)/3'
_refine_ls_weighting_scheme calc
_refine_ls_wR_factor_gt 0.0502
_refine_ls_wR_factor_ref 0.0539
_reflns_Friedel_coverage 0.000
_reflns_number_gt 5004
_reflns_number_total 6013
_reflns_threshold_expression 'I > 2\s(I)'
_cod_data_source_file d2dt01365g2.cif
_cod_data_source_block 3-DyZn
_cod_database_code 7711407
_shelx_shelxl_version_number 2018/3
_shelx_space_group_comment
;
The symmetry employed for this shelxl refinement is uniquely defined
by the following loop, which should always be used as a source of
symmetry information in preference to the above space-group names.
They are only intended as comments.
;
_shelx_estimated_absorpt_t_max 0.532
_shelx_estimated_absorpt_t_min 0.497
_olex2_refinement_description
;
1. Fixed Uiso
 At 1.2 times of:
  All C(H) groups, All C(H,H) groups
 At 1.5 times of:
  All C(H,H,H) groups, All O(H,H) groups
2.a Riding coordinates:
 O5(H5A,H5B)
2.b Secondary CH2 refined with riding coordinates:
 C9(H9A,H9B), C13(H13A,H13B)
2.c Aromatic/amide H refined with riding coordinates:
 C3(H3), C4(H4), C5(H5), C8(H8), C14(H14), C16(H16), C17(H17), C18(H18)
2.d Idealised Me refined as rotating group:
 C1(H1A,H1B,H1C), C11(H11A,H11B,H11C), C12(H12A,H12B,H12C), C21(H21A,H21B,
 H21C), C23(H23A,H23B,H23C), C25(H25A,H25B,H25C)
;
_olex2_submission_special_instructions 'No special instructions were received'

loop_
_space_group_symop_operation_xyz
'x, y, z'
'-x, -y, -z'

loop_
_atom_site_label
_atom_site_type_symbol
_atom_site_fract_x
_atom_site_fract_y
_atom_site_fract_z
_atom_site_U_iso_or_equiv
_atom_site_adp_type
_atom_site_occupancy
_atom_site_site_symmetry_order
_atom_site_calc_flag
_atom_site_refinement_flags_posn
_atom_site_refinement_flags_adp
_atom_site_refinement_flags_occupancy
_atom_site_disorder_assembly
_atom_site_disorder_group
C1 C 0.3610(5) 0.4314(4) -0.0568(3) 0.0380(11) Uani 1 1 d . . . . .
H1A H 0.284150 0.456546 -0.105610 0.057 Uiso 1 1 calc R U . . .
H1B H 0.426897 0.374676 -0.071913 0.057 Uiso 1 1 calc R U . . .
H1C H 0.416834 0.491057 -0.055460 0.057 Uiso 1 1 calc R U . . .
C2 C 0.1963(4) 0.4611(3) 0.0676(3) 0.0205(9) Uani 1 1 d . . . . .
C3 C 0.1578(4) 0.5650(3) 0.0169(3) 0.0277(10) Uani 1 1 d . . . . .
H3 H 0.197969 0.593185 -0.044676 0.033 Uiso 1 1 calc R U . . .
C4 C 0.0595(5) 0.6288(3) 0.0563(3) 0.0323(10) Uani 1 1 d . . . . .
H4 H 0.032855 0.701252 0.021978 0.039 Uiso 1 1 calc R U . . .
C5 C 0.0015(4) 0.5874(3) 0.1443(3) 0.0297(10) Uani 1 1 d . . . . .
H5 H -0.065024 0.631869 0.170755 0.036 Uiso 1 1 calc R U . . .
C6 C 0.0379(4) 0.4800(3) 0.1970(3) 0.0217(9) Uani 1 1 d . . . . .
C7 C 0.1388(4) 0.4156(3) 0.1589(3) 0.0188(8) Uani 1 1 d . . . . .
C8 C -0.0299(4) 0.4428(3) 0.2898(3) 0.0223(9) Uani 1 1 d . . . . .
H8 H -0.093545 0.494323 0.309726 0.027 Uiso 1 1 calc R U . . .
C9 C -0.0920(4) 0.3320(3) 0.4397(3) 0.0283(10) Uani 1 1 d . . . . .
H9A H -0.166693 0.281455 0.442668 0.034 Uiso 1 1 calc R U . . .
H9B H -0.143638 0.400916 0.443195 0.034 Uiso 1 1 calc R U . . .
C10 C 0.0113(4) 0.2879(3) 0.5256(3) 0.0264(9) Uani 1 1 d . . . . .
C11 C 0.1476(5) 0.3475(3) 0.5146(3) 0.0360(11) Uani 1 1 d . . . . .
H11A H 0.207475 0.333087 0.462117 0.054 Uiso 1 1 calc R U . . .
H11B H 0.204471 0.323248 0.573931 0.054 Uiso 1 1 calc R U . . .
H11C H 0.118745 0.424432 0.500477 0.054 Uiso 1 1 calc R U . . .
C12 C -0.0763(5) 0.3018(4) 0.6137(3) 0.0464(13) Uani 1 1 d . . . . .
H12A H -0.014445 0.274282 0.670760 0.070 Uiso 1 1 calc R U . . .
H12B H -0.163027 0.262010 0.621371 0.070 Uiso 1 1 calc R U . . .
H12C H -0.107037 0.377793 0.605000 0.070 Uiso 1 1 calc R U . . .
C13 C 0.0520(5) 0.1667(3) 0.5447(3) 0.0293(10) Uani 1 1 d . . . . .
H13A H 0.107782 0.140136 0.605231 0.035 Uiso 1 1 calc R U . . .
H13B H -0.039482 0.130718 0.553298 0.035 Uiso 1 1 calc R U . . .
C14 C 0.2229(4) 0.0484(3) 0.4973(3) 0.0206(9) Uani 1 1 d . . . . .
H14 H 0.225458 0.016252 0.564285 0.025 Uiso 1 1 calc R U . . .
C15 C 0.3140(4) -0.0078(3) 0.4403(3) 0.0205(8) Uani 1 1 d . . . . .
C16 C 0.3818(4) -0.1095(3) 0.4880(3) 0.0276(9) Uani 1 1 d . . . . .
H16 H 0.364729 -0.138444 0.554286 0.033 Uiso 1 1 calc R U . . .
C17 C 0.4717(5) -0.1676(3) 0.4407(3) 0.0343(10) Uani 1 1 d . . . . .
H17 H 0.513918 -0.237109 0.473710 0.041 Uiso 1 1 calc R U . . .
C18 C 0.5013(4) -0.1248(3) 0.3441(3) 0.0322(10) Uani 1 1 d . . . . .
H18 H 0.565235 -0.164300 0.311339 0.039 Uiso 1 1 calc R U . . .
C19 C 0.4376(4) -0.0252(3) 0.2965(3) 0.0199(8) Uani 1 1 d . . . . .
C20 C 0.3402(4) 0.0347(3) 0.3428(3) 0.0182(8) Uani 1 1 d . . . . .
C21 C 0.5524(4) -0.0319(3) 0.1472(3) 0.0296(10) Uani 1 1 d . . . . .
H21A H 0.650376 -0.050389 0.175884 0.044 Uiso 1 1 calc R U . . .
H21B H 0.560025 0.012204 0.081088 0.044 Uiso 1 1 calc R U . . .
H21C H 0.508715 -0.097550 0.148011 0.044 Uiso 1 1 calc R U . . .
C22 C 0.5367(8) 0.6197(5) 0.2717(4) 0.0655(18) Uani 1 1 d . . . . .
C23 C 0.3912(7) 0.5920(5) 0.2587(5) 0.089(2) Uani 1 1 d . . . . .
H23A H 0.331328 0.655834 0.221864 0.134 Uiso 1 1 calc R U . . .
H23B H 0.345942 0.564212 0.321215 0.134 Uiso 1 1 calc R U . . .
H23C H 0.397824 0.537273 0.224316 0.134 Uiso 1 1 calc R U . . .
C24 C 0.8264(5) 0.1120(4) 0.8858(3) 0.0382(11) Uani 1 1 d . . . . .
C25 C 0.9377(5) 0.0632(4) 0.8350(3) 0.0435(12) Uani 1 1 d . . . . .
H25A H 0.985565 -0.001746 0.878882 0.065 Uiso 1 1 calc R U . . .
H25B H 1.010720 0.113609 0.809232 0.065 Uiso 1 1 calc R U . . .
H25C H 0.892116 0.044713 0.782546 0.065 Uiso 1 1 calc R U . . .
Dy1 Dy 0.38259(2) 0.22225(2) 0.15246(2) 0.01858(6) Uani 1 1 d . . . . .
N1 N 0.2386(4) 0.1587(3) 0.0088(2) 0.0302(8) Uani 1 1 d . . . . .
N2 N 0.5574(4) 0.3149(3) 0.2630(2) 0.0298(8) Uani 1 1 d . . . . .
N3 N -0.1297(3) 0.1349(3) 0.2446(2) 0.0277(8) Uani 1 1 d . . . . .
N4 N -0.0143(3) 0.3484(2) 0.3484(2) 0.0196(7) Uani 1 1 d . . . . .
N5 N 0.1397(3) 0.1357(2) 0.4685(2) 0.0197(7) Uani 1 1 d . . . . .
N6 N 0.6528(7) 0.6422(4) 0.2795(4) 0.0807(17) Uani 1 1 d . . . . .
N7 N 0.7393(5) 0.1505(4) 0.9256(3) 0.0590(13) Uani 1 1 d . . . . .
O1 O 0.2946(3) 0.3901(2) 0.03547(17) 0.0241(6) Uani 1 1 d . . . . .
O2 O 0.1851(3) 0.31440(19) 0.20381(16) 0.0196(6) Uani 1 1 d . . . . .
O3 O 0.2818(3) 0.12967(19) 0.29130(16) 0.0201(6) Uani 1 1 d . . . . .
O4 O 0.4605(3) 0.02744(19) 0.20138(17) 0.0225(6) Uani 1 1 d . . . . .
O5 O 0.6127(3) 0.2313(2) 0.07586(17) 0.0283(7) Uani 1 1 d . . . . .
H5A H 0.646940 0.213590 0.027232 0.042 Uiso 1 1 d R U . . .
H5B H 0.684770 0.233560 0.110492 0.042 Uiso 1 1 d R U . . .
O6 O 0.3732(3) 0.1770(2) 0.00213(19) 0.0321(7) Uani 1 1 d . . . . .
O7 O 0.1738(3) 0.1644(2) 0.08612(19) 0.0291(7) Uani 1 1 d . . . . .
O8 O 0.1752(3) 0.1378(3) -0.0546(2) 0.0492(9) Uani 1 1 d . . . . .
O9 O 0.4848(3) 0.3720(2) 0.19025(18) 0.0295(7) Uani 1 1 d . . . . .
O10 O 0.5582(3) 0.2145(2) 0.27897(18) 0.0290(7) Uani 1 1 d . . . . .
O11 O 0.6230(4) 0.3546(3) 0.3138(2) 0.0537(10) Uani 1 1 d . . . . .
O12 O -0.0424(3) 0.1121(2) 0.31570(18) 0.0291(7) Uani 1 1 d . . . . .
O13 O -0.2026(3) 0.0637(2) 0.2352(2) 0.0492(9) Uani 1 1 d . . . . .
O14 O -0.1384(3) 0.2264(3) 0.1888(2) 0.0387(8) Uani 1 1 d . . . . .
Zn1 Zn 0.10102(4) 0.21671(3) 0.32495(3) 0.01664(10) Uani 1 1 d . . . . .

loop_
_atom_site_aniso_label
_atom_site_aniso_U_11
_atom_site_aniso_U_22
_atom_site_aniso_U_33
_atom_site_aniso_U_23
_atom_site_aniso_U_13
_atom_site_aniso_U_12
C1 0.039(3) 0.046(3) 0.019(2) 0.007(2) 0.011(2) -0.009(2)
C2 0.021(2) 0.018(2) 0.021(2) 0.0002(17) -0.0060(17) -0.0072(17)
C3 0.030(2) 0.021(2) 0.026(2) 0.0056(18) -0.0061(18) -0.0068(19)
C4 0.039(3) 0.012(2) 0.038(3) 0.0076(19) -0.012(2) -0.0029(19)
C5 0.033(3) 0.017(2) 0.037(3) -0.006(2) -0.011(2) 0.0054(19)
C6 0.024(2) 0.015(2) 0.024(2) -0.0009(17) -0.0045(17) -0.0030(17)
C7 0.019(2) 0.016(2) 0.019(2) 0.0001(17) -0.0037(16) -0.0058(17)
C8 0.017(2) 0.022(2) 0.029(2) -0.0121(19) -0.0071(17) 0.0047(17)
C9 0.025(2) 0.029(2) 0.033(2) -0.014(2) 0.0080(19) 0.0004(19)
C10 0.029(2) 0.031(2) 0.020(2) -0.0112(19) 0.0022(18) 0.0037(19)
C11 0.039(3) 0.037(3) 0.037(3) -0.019(2) -0.008(2) 0.000(2)
C12 0.063(4) 0.046(3) 0.029(3) -0.014(2) 0.011(2) 0.004(3)
C13 0.038(3) 0.030(3) 0.018(2) -0.0054(19) 0.0060(19) 0.000(2)
C14 0.023(2) 0.024(2) 0.0133(19) -0.0001(17) -0.0012(16) -0.0075(18)
C15 0.018(2) 0.018(2) 0.023(2) -0.0012(17) -0.0063(16) -0.0036(17)
C16 0.028(2) 0.025(2) 0.024(2) 0.0009(19) -0.0025(18) 0.0003(19)
C17 0.037(3) 0.019(2) 0.039(3) 0.003(2) -0.008(2) 0.005(2)
C18 0.029(3) 0.024(2) 0.044(3) -0.012(2) -0.001(2) 0.002(2)
C19 0.018(2) 0.017(2) 0.024(2) -0.0026(17) -0.0020(16) -0.0038(17)
C20 0.019(2) 0.014(2) 0.022(2) -0.0038(17) -0.0043(16) -0.0039(16)
C21 0.027(2) 0.032(3) 0.034(2) -0.019(2) 0.0074(19) 0.0008(19)
C22 0.088(5) 0.059(4) 0.059(4) -0.039(3) -0.009(4) 0.020(4)
C23 0.064(5) 0.102(6) 0.117(6) -0.064(5) 0.013(4) 0.015(4)
C24 0.038(3) 0.043(3) 0.040(3) -0.019(2) 0.001(2) -0.014(2)
C25 0.048(3) 0.041(3) 0.047(3) -0.021(2) 0.015(2) -0.008(2)
Dy1 0.01894(10) 0.02016(11) 0.01525(9) -0.00265(7) 0.00279(7) -0.00260(7)
N1 0.032(2) 0.025(2) 0.035(2) -0.0143(17) -0.0066(17) 0.0079(17)
N2 0.025(2) 0.038(2) 0.028(2) -0.0108(18) 0.0005(16) -0.0059(17)
N3 0.0189(19) 0.036(2) 0.032(2) -0.0184(19) -0.0016(16) 0.0034(17)
N4 0.0161(18) 0.0230(19) 0.0203(17) -0.0081(15) 0.0007(13) 0.0013(14)
N5 0.0219(18) 0.0202(18) 0.0168(16) -0.0049(14) 0.0035(14) -0.0030(15)
N6 0.101(5) 0.072(4) 0.082(4) -0.050(3) -0.027(4) 0.018(3)
N7 0.042(3) 0.084(4) 0.068(3) -0.049(3) 0.011(2) -0.011(2)
O1 0.0268(16) 0.0241(16) 0.0164(13) 0.0022(12) 0.0045(12) -0.0031(12)
O2 0.0231(15) 0.0134(14) 0.0183(13) 0.0015(11) 0.0042(11) -0.0013(11)
O3 0.0203(15) 0.0147(14) 0.0203(13) 0.0014(11) 0.0048(11) 0.0023(11)
O4 0.0233(15) 0.0203(15) 0.0230(14) -0.0066(12) 0.0059(12) 0.0029(12)
O5 0.0210(15) 0.0463(19) 0.0185(14) -0.0097(13) 0.0036(11) -0.0065(13)
O6 0.0196(16) 0.049(2) 0.0324(16) -0.0192(15) 0.0015(13) -0.0032(14)
O7 0.0235(16) 0.0344(18) 0.0329(16) -0.0155(14) 0.0018(13) -0.0024(13)
O8 0.038(2) 0.071(3) 0.055(2) -0.045(2) -0.0120(16) 0.0006(17)
O9 0.0354(18) 0.0236(16) 0.0271(15) -0.0008(13) -0.0069(13) -0.0072(13)
O10 0.0355(18) 0.0230(17) 0.0252(15) -0.0009(13) -0.0060(13) -0.0028(13)
O11 0.062(2) 0.051(2) 0.058(2) -0.0278(19) -0.0291(18) -0.0065(18)
O12 0.0271(16) 0.0260(16) 0.0320(16) -0.0020(13) -0.0115(13) -0.0073(13)
O13 0.0358(19) 0.045(2) 0.080(3) -0.0383(19) -0.0146(17) -0.0061(16)
O14 0.0322(18) 0.048(2) 0.0271(16) 0.0033(16) -0.0018(14) -0.0030(16)
Zn1 0.0180(2) 0.0146(2) 0.0160(2) -0.00241(19) 0.00216(18) -0.00138(19)

loop_
_atom_type_symbol
_atom_type_description
_atom_type_scat_dispersion_real
_atom_type_scat_dispersion_imag
_atom_type_scat_source
C C 0.0033 0.0016 'International Tables Vol C Tables 4.2.6.8 and 6.1.1.4'
H H 0.0000 0.0000 'International Tables Vol C Tables 4.2.6.8 and 6.1.1.4'
N N 0.0061 0.0033 'International Tables Vol C Tables 4.2.6.8 and 6.1.1.4'
O O 0.0106 0.0060 'International Tables Vol C Tables 4.2.6.8 and 6.1.1.4'
Zn Zn 0.2839 1.4301 'International Tables Vol C Tables 4.2.6.8 and 6.1.1.4'
Dy Dy -0.1892 4.4098 'International Tables Vol C Tables 4.2.6.8 and 6.1.1.4'

loop_
_geom_angle_atom_site_label_1
_geom_angle_atom_site_label_2
_geom_angle_atom_site_label_3
_geom_angle
_geom_angle_site_symmetry_1
_geom_angle_site_symmetry_3
_geom_angle_publ_flag
H1A C1 H1B 109.5 . . ?
H1A C1 H1C 109.5 . . ?
H1B C1 H1C 109.5 . . ?
O1 C1 H1A 109.5 . . ?
O1 C1 H1B 109.5 . . ?
O1 C1 H1C 109.5 . . ?
C3 C2 C7 122.3(4) . . ?
C3 C2 O1 124.4(3) . . ?
O1 C2 C7 113.3(3) . . ?
C2 C3 H3 120.3 . . ?
C2 C3 C4 119.4(4) . . ?
C4 C3 H3 120.3 . . ?
C3 C4 H4 120.1 . . ?
C5 C4 C3 119.9(4) . . ?
C5 C4 H4 120.1 . . ?
C4 C5 H5 119.2 . . ?
C4 C5 C6 121.6(4) . . ?
C6 C5 H5 119.2 . . ?
C5 C6 C8 117.7(3) . . ?
C7 C6 C5 119.1(4) . . ?
C7 C6 C8 123.2(3) . . ?
C6 C7 C2 117.7(3) . . ?
O2 C7 C2 118.1(3) . . ?
O2 C7 C6 124.2(3) . . ?
C6 C8 H8 116.1 . . ?
N4 C8 C6 127.9(3) . . ?
N4 C8 H8 116.1 . . ?
H9A C9 H9B 107.8 . . ?
C10 C9 H9A 109.1 . . ?
C10 C9 H9B 109.1 . . ?
N4 C9 H9A 109.1 . . ?
N4 C9 H9B 109.1 . . ?
N4 C9 C10 112.5(3) . . ?
C9 C10 C12 106.6(3) . . ?
C9 C10 C13 111.4(3) . . ?
C11 C10 C9 112.0(3) . . ?
C11 C10 C12 109.7(3) . . ?
C11 C10 C13 111.1(3) . . ?
C13 C10 C12 105.8(3) . . ?
C10 C11 H11A 109.5 . . ?
C10 C11 H11B 109.5 . . ?
C10 C11 H11C 109.5 . . ?
H11A C11 H11B 109.5 . . ?
H11A C11 H11C 109.5 . . ?
H11B C11 H11C 109.5 . . ?
C10 C12 H12A 109.5 . . ?
C10 C12 H12B 109.5 . . ?
C10 C12 H12C 109.5 . . ?
H12A C12 H12B 109.5 . . ?
H12A C12 H12C 109.5 . . ?
H12B C12 H12C 109.5 . . ?
C10 C13 H13A 108.6 . . ?
C10 C13 H13B 108.6 . . ?
H13A C13 H13B 107.6 . . ?
N5 C13 C10 114.6(3) . . ?
N5 C13 H13A 108.6 . . ?
N5 C13 H13B 108.6 . . ?
C15 C14 H14 115.9 . . ?
N5 C14 H14 115.9 . . ?
N5 C14 C15 128.1(3) . . ?
C16 C15 C14 117.1(3) . . ?
C20 C15 C14 123.8(3) . . ?
C20 C15 C16 119.1(3) . . ?
C15 C16 H16 119.4 . . ?
C17 C16 C15 121.3(4) . . ?
C17 C16 H16 119.4 . . ?
C16 C17 H17 120.0 . . ?
C16 C17 C18 119.9(4) . . ?
C18 C17 H17 120.0 . . ?
C17 C18 H18 120.2 . . ?
C19 C18 C17 119.6(4) . . ?
C19 C18 H18 120.2 . . ?
C18 C19 C20 121.5(4) . . ?
C18 C19 O4 125.4(3) . . ?
O4 C19 C20 113.1(3) . . ?
C15 C20 C19 118.5(3) . . ?
O3 C20 C15 123.8(3) . . ?
O3 C20 C19 117.7(3) . . ?
H21A C21 H21B 109.5 . . ?
H21A C21 H21C 109.5 . . ?
H21B C21 H21C 109.5 . . ?
O4 C21 H21A 109.5 . . ?
O4 C21 H21B 109.5 . . ?
O4 C21 H21C 109.5 . . ?
N6 C22 C23 178.2(7) . . ?
C22 C23 H23A 109.5 . . ?
C22 C23 H23B 109.5 . . ?
C22 C23 H23C 109.5 . . ?
H23A C23 H23B 109.5 . . ?
H23A C23 H23C 109.5 . . ?
H23B C23 H23C 109.5 . . ?
N7 C24 C25 179.8(5) . . ?
C24 C25 H25A 109.5 . . ?
C24 C25 H25B 109.5 . . ?
C24 C25 H25C 109.5 . . ?
H25A C25 H25B 109.5 . . ?
H25A C25 H25C 109.5 . . ?
H25B C25 H25C 109.5 . . ?
O1 Dy1 O4 152.98(8) . . ?
O1 Dy1 O9 70.57(8) . . ?
O1 Dy1 O10 122.57(8) . . ?
O2 Dy1 O1 66.09(8) . . ?
O2 Dy1 O4 129.09(8) . . ?
O2 Dy1 O5 146.76(9) . . ?
O2 Dy1 O6 120.82(9) . . ?
O2 Dy1 O7 77.10(8) . . ?
O2 Dy1 O9 75.33(9) . . ?
O2 Dy1 O10 99.11(8) . . ?
O3 Dy1 O1 130.94(8) . . ?
O3 Dy1 O2 65.70(8) . . ?
O3 Dy1 O4 65.38(8) . . ?
O3 Dy1 O5 138.79(9) . . ?
O3 Dy1 O6 124.38(9) . . ?
O3 Dy1 O7 81.27(9) . . ?
O3 Dy1 O9 105.08(8) . . ?
O3 Dy1 O10 73.92(9) . . ?
O5 Dy1 O1 88.97(9) . . ?
O5 Dy1 O4 82.93(9) . . ?
O5 Dy1 O6 68.89(8) . . ?
O5 Dy1 O7 121.58(8) . . ?
O5 Dy1 O9 75.77(9) . . ?
O5 Dy1 O10 75.34(9) . . ?
O6 Dy1 O1 75.16(9) . . ?
O6 Dy1 O4 77.88(9) . . ?
O6 Dy1 O7 52.77(9) . . ?
O6 Dy1 O9 130.49(9) . . ?
O6 Dy1 O10 139.83(9) . . ?
O7 Dy1 O1 79.89(9) . . ?
O7 Dy1 O4 82.53(8) . . ?
O7 Dy1 O9 145.73(9) . . ?
O7 Dy1 O10 154.00(9) . . ?
O9 Dy1 O4 131.11(9) . . ?
O9 Dy1 O10 52.11(9) . . ?
O10 Dy1 O4 80.22(8) . . ?
O6 N1 O7 116.1(3) . . ?
O8 N1 O6 122.2(3) . . ?
O8 N1 O7 121.8(3) . . ?
O10 N2 O9 116.2(3) . . ?
O11 N2 O9 121.8(4) . . ?
O11 N2 O10 122.0(4) . . ?
O13 N3 O12 117.7(4) . . ?
O13 N3 O14 123.3(3) . . ?
O14 N3 O12 119.0(3) . . ?
C8 N4 C9 117.2(3) . . ?
C8 N4 Zn1 126.5(3) . . ?
C9 N4 Zn1 116.2(2) . . ?
C13 N5 Zn1 120.9(2) . . ?
C14 N5 C13 114.4(3) . . ?
C14 N5 Zn1 124.0(2) . . ?
C1 O1 Dy1 124.4(2) . . ?
C2 O1 C1 116.7(3) . . ?
C2 O1 Dy1 117.3(2) . . ?
C7 O2 Dy1 122.8(2) . . ?
C7 O2 Zn1 128.1(2) . . ?
Zn1 O2 Dy1 109.12(10) . . ?
C20 O3 Dy1 122.7(2) . . ?
C20 O3 Zn1 126.8(2) . . ?
Zn1 O3 Dy1 110.40(11) . . ?
C19 O4 C21 116.4(3) . . ?
C19 O4 Dy1 115.7(2) . . ?
C21 O4 Dy1 126.7(2) . . ?
Dy1 O5 H5A 133.6 . . ?
Dy1 O5 H5B 115.5 . . ?
H5A O5 H5B 107.7 . . ?
N1 O6 Dy1 95.8(2) . . ?
N1 O7 Dy1 95.2(2) . . ?
N2 O9 Dy1 95.6(2) . . ?
N2 O10 Dy1 95.7(2) . . ?
N3 O12 Zn1 119.8(2) . . ?
N4 Zn1 N5 96.17(12) . . ?
N4 Zn1 O2 88.58(11) . . ?
N4 Zn1 O3 155.70(11) . . ?
O2 Zn1 N5 145.24(11) . . ?
O3 Zn1 N5 88.44(11) . . ?
O3 Zn1 O2 74.60(9) . . ?
O12 Zn1 N4 108.38(11) . . ?
O12 Zn1 N5 90.63(11) . . ?
O12 Zn1 O2 120.52(10) . . ?
O12 Zn1 O3 95.38(10) . . ?

loop_
_geom_bond_atom_site_label_1
_geom_bond_atom_site_label_2
_geom_bond_distance
_geom_bond_site_symmetry_2
_geom_bond_publ_flag
C1 H1A 0.9800 . ?
C1 H1B 0.9800 . ?
C1 H1C 0.9800 . ?
C1 O1 1.446(4) . ?
C2 C3 1.368(5) . ?
C2 C7 1.410(5) . ?
C2 O1 1.397(4) . ?
C3 H3 0.9500 . ?
C3 C4 1.391(6) . ?
C4 H4 0.9500 . ?
C4 C5 1.362(6) . ?
C5 H5 0.9500 . ?
C5 C6 1.411(5) . ?
C6 C7 1.399(5) . ?
C6 C8 1.451(5) . ?
C7 O2 1.334(4) . ?
C8 H8 0.9500 . ?
C8 N4 1.287(5) . ?
C9 H9A 0.9900 . ?
C9 H9B 0.9900 . ?
C9 C10 1.533(5) . ?
C9 N4 1.465(4) . ?
C10 C11 1.519(5) . ?
C10 C12 1.542(5) . ?
C10 C13 1.540(5) . ?
C11 H11A 0.9800 . ?
C11 H11B 0.9800 . ?
C11 H11C 0.9800 . ?
C12 H12A 0.9800 . ?
C12 H12B 0.9800 . ?
C12 H12C 0.9800 . ?
C13 H13A 0.9900 . ?
C13 H13B 0.9900 . ?
C13 N5 1.480(4) . ?
C14 H14 0.9500 . ?
C14 C15 1.454(5) . ?
C14 N5 1.280(5) . ?
C15 C16 1.408(5) . ?
C15 C20 1.399(5) . ?
C16 H16 0.9500 . ?
C16 C17 1.368(5) . ?
C17 H17 0.9500 . ?
C17 C18 1.394(6) . ?
C18 H18 0.9500 . ?
C18 C19 1.373(5) . ?
C19 C20 1.412(5) . ?
C19 O4 1.386(4) . ?
C20 O3 1.327(4) . ?
C21 H21A 0.9800 . ?
C21 H21B 0.9800 . ?
C21 H21C 0.9800 . ?
C21 O4 1.455(4) . ?
C22 C23 1.447(8) . ?
C22 N6 1.149(7) . ?
C23 H23A 0.9800 . ?
C23 H23B 0.9800 . ?
C23 H23C 0.9800 . ?
C24 C25 1.447(6) . ?
C24 N7 1.135(5) . ?
C25 H25A 0.9800 . ?
C25 H25B 0.9800 . ?
C25 H25C 0.9800 . ?
Dy1 O1 2.451(3) . ?
Dy1 O2 2.300(2) . ?
Dy1 O3 2.275(2) . ?
Dy1 O4 2.482(2) . ?
Dy1 O5 2.359(2) . ?
Dy1 O6 2.434(2) . ?
Dy1 O7 2.443(2) . ?
Dy1 O9 2.454(2) . ?
Dy1 O10 2.456(2) . ?
N1 O6 1.276(4) . ?
N1 O7 1.279(4) . ?
N1 O8 1.213(4) . ?
N2 O9 1.273(4) . ?
N2 O10 1.267(4) . ?
N2 O11 1.218(4) . ?
N3 O12 1.277(4) . ?
N3 O13 1.238(4) . ?
N3 O14 1.242(4) . ?
N4 Zn1 2.038(3) . ?
N5 Zn1 2.087(3) . ?
O2 Zn1 2.052(2) . ?
O3 Zn1 2.044(2) . ?
O5 H5A 0.8500 . ?
O5 H5B 0.8500 . ?
O12 Zn1 2.022(2) . ?

loop_
_geom_torsion_atom_site_label_1
_geom_torsion_atom_site_label_2
_geom_torsion_atom_site_label_3
_geom_torsion_atom_site_label_4
_geom_torsion
_geom_torsion_site_symmetry_1
_geom_torsion_site_symmetry_2
_geom_torsion_site_symmetry_3
_geom_torsion_site_symmetry_4
_geom_torsion_publ_flag
C2 C3 C4 C5 -0.6(6) . . . . ?
C2 C7 O2 Dy1 11.6(4) . . . . ?
C2 C7 O2 Zn1 -168.9(2) . . . . ?
C3 C2 C7 C6 0.7(5) . . . . ?
C3 C2 C7 O2 -178.5(3) . . . . ?
C3 C2 O1 C1 1.3(5) . . . . ?
C3 C2 O1 Dy1 167.6(3) . . . . ?
C3 C4 C5 C6 -0.4(6) . . . . ?
C4 C5 C6 C7 1.6(5) . . . . ?
C4 C5 C6 C8 -179.7(3) . . . . ?
C5 C6 C7 C2 -1.7(5) . . . . ?
C5 C6 C7 O2 177.5(3) . . . . ?
C5 C6 C8 N4 178.7(3) . . . . ?
C6 C7 O2 Dy1 -167.6(3) . . . . ?
C6 C7 O2 Zn1 11.9(5) . . . . ?
C6 C8 N4 C9 178.1(3) . . . . ?
C6 C8 N4 Zn1 -4.7(5) . . . . ?
C7 C2 C3 C4 0.5(5) . . . . ?
C7 C2 O1 C1 -178.7(3) . . . . ?
C7 C2 O1 Dy1 -12.4(4) . . . . ?
C7 C6 C8 N4 -2.7(6) . . . . ?
C8 C6 C7 C2 179.7(3) . . . . ?
C8 C6 C7 O2 -1.2(5) . . . . ?
C9 C10 C13 N5 65.6(4) . . . . ?
C10 C9 N4 C8 -123.9(3) . . . . ?
C10 C9 N4 Zn1 58.7(3) . . . . ?
C10 C13 N5 C14 152.3(3) . . . . ?
C10 C13 N5 Zn1 -37.1(4) . . . . ?
C11 C10 C13 N5 -60.0(4) . . . . ?
C12 C10 C13 N5 -179.0(3) . . . . ?
C14 C15 C16 C17 -178.8(3) . . . . ?
C14 C15 C20 C19 176.4(3) . . . . ?
C14 C15 C20 O3 -1.8(5) . . . . ?
C15 C14 N5 C13 175.1(3) . . . . ?
C15 C14 N5 Zn1 4.9(5) . . . . ?
C15 C16 C17 C18 2.0(6) . . . . ?
C15 C20 O3 Dy1 157.5(3) . . . . ?
C15 C20 O3 Zn1 -19.3(5) . . . . ?
C16 C15 C20 C19 -1.9(5) . . . . ?
C16 C15 C20 O3 180.0(3) . . . . ?
C16 C17 C18 C19 -1.3(6) . . . . ?
C17 C18 C19 C20 -1.1(6) . . . . ?
C17 C18 C19 O4 178.4(3) . . . . ?
C18 C19 C20 C15 2.7(5) . . . . ?
C18 C19 C20 O3 -179.1(3) . . . . ?
C18 C19 O4 C21 4.3(5) . . . . ?
C18 C19 O4 Dy1 -163.9(3) . . . . ?
C19 C20 O3 Dy1 -20.7(4) . . . . ?
C19 C20 O3 Zn1 162.6(2) . . . . ?
C20 C15 C16 C17 -0.4(6) . . . . ?
C20 C19 O4 C21 -176.2(3) . . . . ?
C20 C19 O4 Dy1 15.6(4) . . . . ?
N4 C9 C10 C11 46.0(4) . . . . ?
N4 C9 C10 C12 166.0(3) . . . . ?
N4 C9 C10 C13 -79.1(4) . . . . ?
N5 C14 C15 C16 -172.3(4) . . . . ?
N5 C14 C15 C20 9.4(6) . . . . ?
O1 C2 C3 C4 -179.5(3) . . . . ?
O1 C2 C7 C6 -179.3(3) . . . . ?
O1 C2 C7 O2 1.4(4) . . . . ?
O4 C19 C20 C15 -176.9(3) . . . . ?
O4 C19 C20 O3 1.4(4) . . . . ?
O6 N1 O7 Dy1 3.9(3) . . . . ?
O7 N1 O6 Dy1 -3.9(3) . . . . ?
O8 N1 O6 Dy1 175.7(3) . . . . ?
O8 N1 O7 Dy1 -175.7(3) . . . . ?
O9 N2 O10 Dy1 -5.8(3) . . . . ?
O10 N2 O9 Dy1 5.8(3) . . . . ?
O11 N2 O9 Dy1 -174.7(3) . . . . ?
O11 N2 O10 Dy1 174.7(3) . . . . ?
O13 N3 O12 Zn1 171.1(2) . . . . ?
O14 N3 O12 Zn1 -9.3(4) . . . . ?
